data_7045692
loop_
_publ_author_name
'Iglesias-Sig\"uenza, Javier'
'Izquierdo, Cristina'
'D\'iez, Elena'
'Fern\'andez, Rosario'
'Lassaletta, Jos\'e M'

_publ_section_title
;
 N-Heterotricyclic cationic carbene ligands. Synthesis, reactivity and
 coordination chemistry.
;
_journal_issue 15
_journal_name_full 'Dalton transactions (Cambridge, England : 2003)'
_journal_page_first 5196
_journal_page_last 5206
_journal_paper_doi 10.1039/c8dt00213d
_journal_volume 47
_journal_year 2018
_chemical_formula_sum 'C23.5 H22 Ag0.5 F4.5 N3 O4.5 S1.5'
_chemical_formula_weight 605.97
_space_group_IT_number 2
_space_group_name_Hall '-P 1'
_space_group_name_H-M_alt 'P -1'
_symmetry_cell_setting triclinic
_symmetry_space_group_name_Hall '-P 1'
_symmetry_space_group_name_H-M 'P -1'
_atom_sites_solution_hydrogens geom
_atom_sites_solution_primary direct
_atom_sites_solution_secondary difmap
_audit_creation_method SHELXL-97
_audit_update_record
;
2017-12-28 deposited with the CCDC.
2018-02-20 downloaded from the CCDC.
;
_cell_angle_alpha 98.759(2)
_cell_angle_beta 112.6170(10)
_cell_angle_gamma 91.3000(10)
_cell_formula_units_Z 4
_cell_length_a 12.7028(4)
_cell_length_b 13.7482(5)
_cell_length_c 15.9733(6)
_cell_measurement_reflns_used 9978
_cell_measurement_temperature 120(2)
_cell_measurement_theta_max 21.99
_cell_measurement_theta_min 2.23
_cell_volume 2534.91(16)
_computing_cell_refinement 'Bruker SAINT'
_computing_data_collection 'Bruker APEX2'
_computing_data_reduction 'Bruker SAINT'
_computing_molecular_graphics 'Bruker SHELXTL'
_computing_publication_material 'Bruker SHELXTL'
_computing_structure_refinement 'SHELXL-97 (Sheldrick, 2008)'
_computing_structure_solution 'SHELXS-97 (Sheldrick, 2008)'
_diffrn_ambient_temperature 120(2)
_diffrn_measured_fraction_theta_full 0.974
_diffrn_measured_fraction_theta_max 0.974
_diffrn_measurement_device_type 'Bruker APEX-II CCD'
_diffrn_measurement_method '\f and \w scans'
_diffrn_radiation_monochromator graphite
_diffrn_radiation_source 'fine-focus sealed tube'
_diffrn_radiation_type AgK\a
_diffrn_radiation_wavelength 0.5608
_diffrn_reflns_av_R_equivalents 0.0322
_diffrn_reflns_av_sigmaI/netI 0.0461
_diffrn_reflns_limit_h_max 16
_diffrn_reflns_limit_h_min -17
_diffrn_reflns_limit_k_max 15
_diffrn_reflns_limit_k_min -18
_diffrn_reflns_limit_l_max 20
_diffrn_reflns_limit_l_min -16
_diffrn_reflns_number 29523
_diffrn_reflns_theta_full 22.05
_diffrn_reflns_theta_max 22.05
_diffrn_reflns_theta_min 1.38
_exptl_absorpt_coefficient_mu 0.329
_exptl_absorpt_correction_T_max 0.9401
_exptl_absorpt_correction_T_min 0.8714
_exptl_absorpt_correction_type multi-scan
_exptl_absorpt_process_details
; 
 SADABS, Bruker (2006). APEX 2. Version 2.1. Bruker Analytical
 X-ray Solutions, Madison, Wisconsin, USA. 
;
_exptl_crystal_colour yellow
_exptl_crystal_density_diffrn 1.588
_exptl_crystal_density_method 'not measured'
_exptl_crystal_description Prism
_exptl_crystal_F_000 1232
_exptl_crystal_size_max 0.43
_exptl_crystal_size_mid 0.39
_exptl_crystal_size_min 0.19
_refine_diff_density_max 1.383
_refine_diff_density_min -0.834
_refine_diff_density_rms 0.093
_refine_ls_extinction_method none
_refine_ls_goodness_of_fit_ref 1.007
_refine_ls_hydrogen_treatment mixed
_refine_ls_matrix_type full
_refine_ls_number_parameters 682
_refine_ls_number_reflns 12400
_refine_ls_number_restraints 0
_refine_ls_restrained_S_all 1.007
_refine_ls_R_factor_all 0.0556
_refine_ls_R_factor_gt 0.0409
_refine_ls_shift/su_max 0.002
_refine_ls_shift/su_mean 0.000
_refine_ls_structure_factor_coef Fsqd
_refine_ls_weighting_details 'calc w=1/[\s^2^(Fo^2^)+(0.1000P)^2^+0.0000P] where P=(Fo^2^+2Fc^2^)/3'
_refine_ls_weighting_scheme calc
_refine_ls_wR_factor_gt 0.1271
_refine_ls_wR_factor_ref 0.1404
_reflns_number_gt 10183
_reflns_number_total 12400
_reflns_threshold_expression >2sigma(I)
_cod_data_source_file c8dt00213d2.cif
_cod_data_source_block ag_igl0315a_0m
_cod_depositor_comments
;
The following automatic conversions were performed:

'_symmetry_cell_setting' value 'Triclinic' changed to 'triclinic'
according to
/home/data/users/saulius/crontab/automatic-downloads/rss-feeds/RSC/lib/dictionaries/cif_core.dic
dictionary named 'cif_core.dic' version 2.4.2 from 2011-04-26.

Automatic conversion script
Id: cif_fix_values 4973 2017-02-22 13:04:09Z antanas 

 Adding full bibliography for 7045692--7045698.cif.
;
_cod_original_cell_volume 2534.91(15)
_cod_original_sg_symbol_H-M P-1
_cod_original_formula_sum 'C23.50 H22 Ag0.50 F4.50 N3 O4.50 S1.50'
_cod_database_code 7045692

loop_
_symmetry_equiv_pos_as_xyz
'x, y, z'
'-x, -y, -z'

loop_
_atom_site_label
_atom_site_type_symbol
_atom_site_fract_x
_atom_site_fract_y
_atom_site_fract_z
_atom_site_U_iso_or_equiv
_atom_site_adp_type
_atom_site_occupancy
_atom_site_symmetry_multiplicity
_atom_site_calc_flag
_atom_site_refinement_flags
Ag1 Ag 0.947665(15) 0.774354(15) 0.751175(14) 0.01516(8) Uani 1 1 d .
N1 N 1.20758(17) 0.81088(17) 0.85358(16) 0.0168(4) Uani 1 1 d .
N2 N 1.30276(18) 0.77667(17) 0.91215(16) 0.0178(5) Uani 1 1 d .
N3 N 1.16204(16) 0.66218(16) 0.85613(15) 0.0128(4) Uani 1 1 d .
N4 N 0.74492(17) 0.84320(16) 0.79315(15) 0.0135(4) Uani 1 1 d .
N5 N 0.66396(17) 0.90939(16) 0.78068(15) 0.0150(4) Uani 1 1 d .
N6 N 0.73747(16) 0.90507(16) 0.67782(15) 0.0133(4) Uani 1 1 d .
C1 C 1.1177(2) 0.74522(19) 0.81652(18) 0.0149(5) Uani 1 1 d .
C2 C 1.2274(2) 0.9166(2) 0.8529(2) 0.0279(7) Uani 1 1 d .
H2A H 1.1866 0.9576 0.8851 0.033 Uiso 1 1 calc R
H2B H 1.2031 0.9299 0.7892 0.033 Uiso 1 1 calc R
C3 C 1.3571(2) 0.9354(2) 0.9048(2) 0.0260(6) Uani 1 1 d .
H3A H 1.3948 0.9348 0.8608 0.031 Uiso 1 1 calc R
H3B H 1.3770 1.0006 0.9458 0.031 Uiso 1 1 calc R
C4 C 1.3969(2) 0.8534(2) 0.9615(2) 0.0246(6) Uani 1 1 d .
H4A H 1.4702 0.8311 0.9609 0.030 Uiso 1 1 calc R
H4B H 1.4053 0.8747 1.0259 0.030 Uiso 1 1 calc R
C5 C 1.2762(2) 0.6845(2) 0.91639(18) 0.0150(5) Uani 1 1 d .
C6 C 1.3383(2) 0.6164(2) 0.96601(18) 0.0169(5) Uani 1 1 d .
H6 H 1.4151 0.6332 1.0090 0.020 Uiso 1 1 calc R
C7 C 1.2850(2) 0.5228(2) 0.95092(18) 0.0161(5) Uani 1 1 d .
C8 C 1.1679(2) 0.4982(2) 0.88477(17) 0.0146(5) Uani 1 1 d .
C9 C 1.1056(2) 0.57073(19) 0.83886(17) 0.0131(5) Uani 1 1 d .
C10 C 1.3436(2) 0.4468(2) 0.99718(19) 0.0201(6) Uani 1 1 d .
H10 H 1.4194 0.4616 1.0425 0.024 Uiso 1 1 calc R
C11 C 1.2926(2) 0.3539(2) 0.9773(2) 0.0226(6) Uani 1 1 d .
H11 H 1.3340 0.3042 1.0079 0.027 Uiso 1 1 calc R
C12 C 1.1778(2) 0.3291(2) 0.9114(2) 0.0227(6) Uani 1 1 d .
H12 H 1.1438 0.2633 0.8982 0.027 Uiso 1 1 calc R
C13 C 1.1170(2) 0.3997(2) 0.86746(19) 0.0184(5) Uani 1 1 d .
H13 H 1.0400 0.3832 0.8249 0.022 Uiso 1 1 calc R
C14 C 0.98492(19) 0.55309(19) 0.77114(17) 0.0129(5) Uani 1 1 d .
C15 C 0.9612(2) 0.5340(2) 0.67714(18) 0.0167(5) Uani 1 1 d .
C16 C 0.8476(2) 0.5116(2) 0.61499(19) 0.0211(6) Uani 1 1 d .
H16 H 0.8307 0.4987 0.5508 0.025 Uiso 1 1 calc R
C17 C 0.7586(2) 0.5079(2) 0.6450(2) 0.0242(6) Uani 1 1 d .
C18 C 0.7839(2) 0.5298(2) 0.7393(2) 0.0216(6) Uani 1 1 d .
H18 H 0.7231 0.5297 0.7600 0.026 Uiso 1 1 calc R
C19 C 0.8959(2) 0.5518(2) 0.80361(19) 0.0163(5) Uani 1 1 d .
C20 C 1.0575(2) 0.5351(2) 0.6437(2) 0.0242(6) Uani 1 1 d .
H20A H 1.0979 0.6014 0.6625 0.036 Uiso 1 1 calc R
H20B H 1.0260 0.5174 0.5764 0.036 Uiso 1 1 calc R
H20C H 1.1110 0.4873 0.6706 0.036 Uiso 1 1 calc R
C21 C 0.6364(3) 0.4807(3) 0.5772(2) 0.0386(9) Uani 1 1 d .
H21A H 0.6351 0.4589 0.5154 0.058 Uiso 1 1 calc R
H21B H 0.5924 0.5384 0.5769 0.058 Uiso 1 1 calc R
H21C H 0.6022 0.4270 0.5952 0.058 Uiso 1 1 calc R
C22 C 0.9205(2) 0.5722(2) 0.9048(2) 0.0228(6) Uani 1 1 d .
H22A H 0.8482 0.5723 0.9135 0.034 Uiso 1 1 calc R
H22B H 0.9641 0.6368 0.9325 0.034 Uiso 1 1 calc R
H22C H 0.9652 0.5208 0.9345 0.034 Uiso 1 1 calc R
C23 C 0.7935(2) 0.83715(19) 0.73431(18) 0.0137(5) Uani 1 1 d .
C24 C 0.7606(2) 0.8005(2) 0.87606(19) 0.0174(5) Uani 1 1 d .
H24A H 0.8412 0.7873 0.9087 0.021 Uiso 1 1 calc R
H24B H 0.7103 0.7389 0.8610 0.021 Uiso 1 1 calc R
C25 C 0.7252(3) 0.8845(2) 0.9323(2) 0.0220(6) Uani 1 1 d .
H25A H 0.6943 0.8582 0.9734 0.026 Uiso 1 1 calc R
H25B H 0.7913 0.9332 0.9701 0.026 Uiso 1 1 calc R
C26 C 0.6327(2) 0.9319(2) 0.8603(2) 0.0209(6) Uani 1 1 d .
H26A H 0.5551 0.9018 0.8468 0.025 Uiso 1 1 calc R
H26B H 0.6363 1.0041 0.8806 0.025 Uiso 1 1 calc R
C27 C 0.6607(2) 0.95228(19) 0.70985(18) 0.0137(5) Uani 1 1 d .
C28 C 0.6037(2) 1.02962(19) 0.67272(18) 0.0149(5) Uani 1 1 d .
H28 H 0.5537 1.0629 0.6965 0.018 Uiso 1 1 calc R
C29 C 0.6225(2) 1.05676(19) 0.59907(18) 0.0148(5) Uani 1 1 d .
C30 C 0.6956(2) 1.0028(2) 0.56118(18) 0.0151(5) Uani 1 1 d .
C31 C 0.7562(2) 0.92870(19) 0.60451(17) 0.0136(5) Uani 1 1 d .
C32 C 0.5711(2) 1.1387(2) 0.55843(19) 0.0194(5) Uani 1 1 d .
H32 H 0.5263 1.1774 0.5840 0.023 Uiso 1 1 calc R
C33 C 0.5857(2) 1.1616(2) 0.4836(2) 0.0238(6) Uani 1 1 d .
H33 H 0.5518 1.2169 0.4582 0.029 Uiso 1 1 calc R
C34 C 0.6511(2) 1.1041(2) 0.4426(2) 0.0220(6) Uani 1 1 d .
H34 H 0.6568 1.1191 0.3883 0.026 Uiso 1 1 calc R
C35 C 0.7052(2) 1.0280(2) 0.48083(19) 0.0193(5) Uani 1 1 d .
H35 H 0.7498 0.9910 0.4537 0.023 Uiso 1 1 calc R
C36 C 0.8437(2) 0.8763(2) 0.57845(18) 0.0160(5) Uani 1 1 d .
C37 C 0.9506(2) 0.9285(2) 0.60128(19) 0.0184(5) Uani 1 1 d .
C38 C 1.0320(2) 0.8793(2) 0.5767(2) 0.0232(6) Uani 1 1 d .
H38 H 1.1050 0.9128 0.5922 0.028 Uiso 1 1 calc R
C39 C 1.0084(2) 0.7814(2) 0.5296(2) 0.0226(6) Uani 1 1 d .
C40 C 0.9028(2) 0.7324(2) 0.5096(2) 0.0203(6) Uani 1 1 d .
H40 H 0.8868 0.6660 0.4782 0.024 Uiso 1 1 calc R
C41 C 0.8191(2) 0.7780(2) 0.53444(18) 0.0166(5) Uani 1 1 d .
C42 C 0.9796(2) 1.0336(2) 0.6526(2) 0.0251(6) Uani 1 1 d .
H42A H 1.0614 1.0521 0.6714 0.038 Uiso 1 1 calc R
H42B H 0.9612 1.0390 0.7073 0.038 Uiso 1 1 calc R
H42C H 0.9348 1.0779 0.6124 0.038 Uiso 1 1 calc R
C43 C 1.0969(3) 0.7302(3) 0.5017(3) 0.0330(7) Uani 1 1 d .
H43A H 1.1618 0.7201 0.5569 0.049 Uiso 1 1 calc R
H43B H 1.1235 0.7712 0.4674 0.049 Uiso 1 1 calc R
H43C H 1.0627 0.6661 0.4627 0.049 Uiso 1 1 calc R
C44 C 0.7066(2) 0.7201(2) 0.5143(2) 0.0208(6) Uani 1 1 d .
H44A H 0.7083 0.6989 0.5706 0.031 Uiso 1 1 calc R
H44B H 0.6952 0.6619 0.4668 0.031 Uiso 1 1 calc R
H44C H 0.6437 0.7620 0.4924 0.031 Uiso 1 1 calc R
S1 S 0.35840(6) 0.13123(6) 0.79151(5) 0.02170(15) Uani 1 1 d .
F1 F 0.2621(3) 0.2868(2) 0.72948(19) 0.0669(8) Uani 1 1 d .
F2 F 0.4362(3) 0.31709(19) 0.82378(19) 0.0650(8) Uani 1 1 d .
F3 F 0.3960(2) 0.2425(2) 0.68558(18) 0.0609(7) Uani 1 1 d .
O1 O 0.47250(18) 0.10340(19) 0.80962(17) 0.0349(6) Uani 1 1 d .
O2 O 0.2706(2) 0.0707(2) 0.71382(19) 0.0463(7) Uani 1 1 d .
O3 O 0.3323(2) 0.15433(18) 0.87194(17) 0.0353(6) Uani 1 1 d .
C45 C 0.3626(3) 0.2502(3) 0.7558(2) 0.0369(8) Uani 1 1 d .
S2 S 0.43333(6) 0.69132(6) 0.74782(5) 0.02611(17) Uani 1 1 d .
F4 F 0.34620(18) 0.52793(17) 0.77007(15) 0.0411(5) Uani 1 1 d .
F5 F 0.4922(2) 0.50996(17) 0.7348(2) 0.0535(6) Uani 1 1 d .
F6 F 0.3289(2) 0.52913(19) 0.63208(16) 0.0538(6) Uani 1 1 d .
O4 O 0.50289(19) 0.70692(19) 0.84587(16) 0.0353(6) Uani 1 1 d .
O5 O 0.4937(2) 0.7097(2) 0.69123(19) 0.0467(7) Uani 1 1 d .
O6 O 0.3227(2) 0.7291(2) 0.72502(18) 0.0454(7) Uani 1 1 d .
C46 C 0.3996(3) 0.5578(2) 0.7199(2) 0.0273(6) Uani 1 1 d .
S3 S 0.87963(7) 0.14494(6) 0.91796(5) 0.03081(19) Uani 1 1 d .
F7 F 0.8628(3) 0.2515(2) 0.7921(2) 0.0751(9) Uani 1 1 d .
F8 F 0.70613(19) 0.22531(19) 0.80710(19) 0.0628(8) Uani 1 1 d .
F9 F 0.8368(2) 0.32979(18) 0.90807(19) 0.0674(8) Uani 1 1 d .
O7 O 0.9977(2) 0.1818(2) 0.9673(2) 0.0600(9) Uani 1 1 d .
O8 O 0.8596(2) 0.05930(19) 0.84893(17) 0.0379(6) Uani 1 1 d .
O9 O 0.8145(3) 0.1403(2) 0.9735(2) 0.0608(9) Uani 1 1 d .
C47 C 0.8187(3) 0.2427(3) 0.8536(3) 0.0390(8) Uani 1 1 d .

loop_
_atom_site_aniso_label
_atom_site_aniso_U_11
_atom_site_aniso_U_22
_atom_site_aniso_U_33
_atom_site_aniso_U_23
_atom_site_aniso_U_13
_atom_site_aniso_U_12
Ag1 0.01069(11) 0.01680(12) 0.01739(12) 0.00573(8) 0.00361(8) 0.00564(7)
N1 0.0126(10) 0.0148(11) 0.0201(12) 0.0049(9) 0.0026(8) 0.0021(8)
N2 0.0127(10) 0.0175(11) 0.0183(11) 0.0040(9) 0.0005(8) 0.0010(8)
N3 0.0090(9) 0.0148(11) 0.0134(10) 0.0034(8) 0.0026(8) 0.0023(7)
N4 0.0108(9) 0.0122(10) 0.0176(11) 0.0051(8) 0.0048(8) 0.0027(7)
N5 0.0134(10) 0.0153(11) 0.0186(11) 0.0049(9) 0.0080(8) 0.0052(8)
N6 0.0084(9) 0.0143(11) 0.0160(11) 0.0034(8) 0.0031(8) 0.0020(8)
C1 0.0152(11) 0.0117(12) 0.0168(13) 0.0029(10) 0.0051(9) 0.0017(9)
C2 0.0221(14) 0.0194(15) 0.0358(18) 0.0096(13) 0.0028(12) -0.0012(11)
C3 0.0185(13) 0.0184(14) 0.0389(18) 0.0056(13) 0.0087(12) -0.0030(11)
C4 0.0168(13) 0.0180(14) 0.0311(16) 0.0008(12) 0.0024(11) -0.0055(10)
C5 0.0114(11) 0.0172(13) 0.0144(12) 0.0015(10) 0.0035(9) 0.0004(9)
C6 0.0112(11) 0.0223(14) 0.0151(13) 0.0036(10) 0.0023(9) 0.0052(10)
C7 0.0146(11) 0.0215(14) 0.0138(13) 0.0059(10) 0.0061(10) 0.0069(10)
C8 0.0152(11) 0.0173(13) 0.0122(12) 0.0027(10) 0.0059(9) 0.0042(9)
C9 0.0142(11) 0.0155(12) 0.0098(12) 0.0023(9) 0.0050(9) 0.0011(9)
C10 0.0186(12) 0.0251(15) 0.0189(14) 0.0098(11) 0.0072(10) 0.0099(11)
C11 0.0263(14) 0.0232(15) 0.0237(15) 0.0118(12) 0.0123(12) 0.0126(11)
C12 0.0286(14) 0.0175(14) 0.0279(15) 0.0093(12) 0.0153(12) 0.0076(11)
C13 0.0193(12) 0.0173(13) 0.0203(14) 0.0041(11) 0.0093(10) 0.0029(10)
C14 0.0105(10) 0.0146(12) 0.0124(12) 0.0034(9) 0.0026(9) 0.0025(9)
C15 0.0131(11) 0.0195(13) 0.0157(13) 0.0036(10) 0.0036(9) 0.0016(9)
C16 0.0178(12) 0.0276(15) 0.0127(13) 0.0021(11) 0.0009(10) 0.0002(11)
C17 0.0127(12) 0.0324(17) 0.0210(15) 0.0054(12) -0.0005(10) -0.0011(11)
C18 0.0110(11) 0.0283(15) 0.0246(15) 0.0076(12) 0.0048(10) 0.0020(10)
C19 0.0140(11) 0.0147(13) 0.0185(13) 0.0034(10) 0.0044(10) 0.0020(9)
C20 0.0191(13) 0.0364(18) 0.0157(14) 0.0003(12) 0.0068(10) 0.0028(11)
C21 0.0152(14) 0.063(3) 0.0270(18) 0.0091(16) -0.0032(12) -0.0071(14)
C22 0.0207(13) 0.0317(16) 0.0187(14) 0.0077(12) 0.0094(11) 0.0044(11)
C23 0.0103(10) 0.0120(12) 0.0162(12) 0.0040(9) 0.0018(9) 0.0021(9)
C24 0.0174(12) 0.0184(13) 0.0179(13) 0.0079(11) 0.0068(10) 0.0033(10)
C25 0.0313(14) 0.0196(14) 0.0198(14) 0.0066(11) 0.0136(11) 0.0067(11)
C26 0.0268(14) 0.0208(14) 0.0214(14) 0.0054(11) 0.0153(11) 0.0083(11)
C27 0.0097(10) 0.0155(12) 0.0147(12) 0.0014(10) 0.0040(9) 0.0009(9)
C28 0.0099(10) 0.0138(12) 0.0197(13) 0.0025(10) 0.0044(9) 0.0033(9)
C29 0.0096(10) 0.0131(12) 0.0171(13) 0.0014(10) 0.0008(9) 0.0015(9)
C30 0.0105(10) 0.0166(13) 0.0157(13) 0.0028(10) 0.0023(9) 0.0013(9)
C31 0.0131(11) 0.0148(12) 0.0115(12) 0.0022(9) 0.0033(9) 0.0020(9)
C32 0.0151(12) 0.0176(14) 0.0215(14) 0.0043(11) 0.0025(10) 0.0041(10)
C33 0.0197(13) 0.0204(14) 0.0257(15) 0.0097(12) 0.0006(11) 0.0044(11)
C34 0.0178(12) 0.0272(16) 0.0214(14) 0.0106(12) 0.0059(10) 0.0001(11)
C35 0.0135(11) 0.0213(14) 0.0217(14) 0.0066(11) 0.0043(10) 0.0019(10)
C36 0.0152(11) 0.0199(13) 0.0150(13) 0.0069(10) 0.0066(9) 0.0065(10)
C37 0.0181(12) 0.0185(14) 0.0205(14) 0.0058(11) 0.0087(10) 0.0039(10)
C38 0.0181(13) 0.0265(15) 0.0299(16) 0.0112(13) 0.0123(11) 0.0052(11)
C39 0.0215(13) 0.0252(15) 0.0275(16) 0.0092(12) 0.0144(11) 0.0100(11)
C40 0.0207(13) 0.0197(14) 0.0208(14) 0.0024(11) 0.0086(11) 0.0066(10)
C41 0.0157(11) 0.0192(13) 0.0140(13) 0.0045(10) 0.0040(9) 0.0038(10)
C42 0.0188(13) 0.0197(15) 0.0351(17) 0.0005(12) 0.0106(12) -0.0021(11)
C43 0.0298(16) 0.0307(18) 0.049(2) 0.0076(15) 0.0267(15) 0.0097(13)
C44 0.0165(12) 0.0193(14) 0.0241(15) 0.0012(11) 0.0061(10) 0.0041(10)
S1 0.0215(3) 0.0242(4) 0.0234(4) 0.0066(3) 0.0120(3) 0.0072(3)
F1 0.0855(19) 0.0691(19) 0.0600(17) 0.0387(14) 0.0309(14) 0.0545(16)
F2 0.096(2) 0.0359(14) 0.0534(16) 0.0052(12) 0.0209(14) -0.0159(13)
F3 0.096(2) 0.0661(18) 0.0452(14) 0.0308(13) 0.0457(14) 0.0159(15)
O1 0.0274(11) 0.0499(16) 0.0351(13) 0.0171(11) 0.0164(10) 0.0186(10)
O2 0.0345(13) 0.0494(17) 0.0454(16) -0.0119(13) 0.0138(11) -0.0141(12)
O3 0.0525(14) 0.0348(13) 0.0366(14) 0.0172(11) 0.0320(12) 0.0219(11)
C45 0.051(2) 0.039(2) 0.0266(18) 0.0167(15) 0.0170(15) 0.0116(16)
S2 0.0255(4) 0.0250(4) 0.0226(4) 0.0067(3) 0.0028(3) 0.0026(3)
F4 0.0450(12) 0.0423(13) 0.0441(13) 0.0034(10) 0.0285(10) -0.0079(9)
F5 0.0565(14) 0.0383(13) 0.0886(19) 0.0190(12) 0.0494(14) 0.0224(11)
F6 0.0665(15) 0.0527(15) 0.0327(12) -0.0153(11) 0.0189(11) -0.0182(12)
O4 0.0279(11) 0.0403(14) 0.0236(12) 0.0022(10) -0.0034(9) -0.0036(10)
O5 0.0535(16) 0.0484(17) 0.0446(16) 0.0188(13) 0.0228(13) -0.0048(13)
O6 0.0405(14) 0.0491(17) 0.0354(14) 0.0062(12) 0.0021(11) 0.0232(12)
C46 0.0288(15) 0.0282(17) 0.0271(16) 0.0017(13) 0.0146(12) -0.0005(12)
S3 0.0332(4) 0.0315(4) 0.0218(4) 0.0021(3) 0.0061(3) -0.0113(3)
F7 0.087(2) 0.087(2) 0.0681(19) 0.0460(17) 0.0366(16) 0.0023(17)
F8 0.0347(12) 0.0444(15) 0.0744(18) -0.0050(13) -0.0106(11) -0.0001(10)
F9 0.0670(17) 0.0311(13) 0.0671(18) -0.0043(12) -0.0083(13) -0.0092(12)
O7 0.0407(15) 0.0478(18) 0.0579(19) 0.0107(15) -0.0168(13) -0.0150(13)
O8 0.0339(12) 0.0353(14) 0.0337(14) -0.0040(11) 0.0056(10) -0.0042(10)
O9 0.093(2) 0.056(2) 0.055(2) 0.0095(16) 0.0529(19) 0.0008(17)
C47 0.0343(18) 0.035(2) 0.035(2) 0.0019(15) 0.0024(14) -0.0108(15)

loop_
_atom_type_symbol
_atom_type_description
_atom_type_scat_dispersion_real
_atom_type_scat_dispersion_imag
_atom_type_scat_source
C C 0.0015 0.0009 'International Tables Vol C Tables 4.2.6.8 and 6.1.1.4'
H H 0.0000 0.0000 'International Tables Vol C Tables 4.2.6.8 and 6.1.1.4'
N N 0.0030 0.0019 'International Tables Vol C Tables 4.2.6.8 and 6.1.1.4'
O O 0.0056 0.0036 'International Tables Vol C Tables 4.2.6.8 and 6.1.1.4'
F F 0.0096 0.0061 'International Tables Vol C Tables 4.2.6.8 and 6.1.1.4'
S S 0.0826 0.0763 'International Tables Vol C Tables 4.2.6.8 and 6.1.1.4'
Ag Ag -1.6473 0.7167 'International Tables Vol C Tables 4.2.6.8 and 6.1.1.4'

loop_
_geom_angle_atom_site_label_1
_geom_angle_atom_site_label_2
_geom_angle_atom_site_label_3
_geom_angle
C1 Ag1 C23 158.28(11)
C1 N1 N2 113.8(2)
C1 N1 C2 134.8(2)
N2 N1 C2 111.1(2)
C5 N2 N1 108.1(2)
C5 N2 C4 137.9(2)
N1 N2 C4 113.2(2)
C9 N3 C5 122.7(2)
C9 N3 C1 127.0(2)
C5 N3 C1 110.4(2)
C23 N4 N5 114.4(2)
C23 N4 C24 135.6(2)
N5 N4 C24 109.8(2)
C27 N5 N4 107.3(2)
C27 N5 C26 137.5(2)
N4 N5 C26 112.3(2)
C31 N6 C27 122.1(2)
C31 N6 C23 127.3(2)
C27 N6 C23 110.5(2)
N1 C1 N3 101.9(2)
N1 C1 Ag1 126.38(19)
N3 C1 Ag1 129.25(17)
N1 C2 C3 102.0(2)
N1 C2 H2A 111.4
C3 C2 H2A 111.4
N1 C2 H2B 111.4
C3 C2 H2B 111.4
H2A C2 H2B 109.2
C4 C3 C2 107.6(2)
C4 C3 H3A 110.2
C2 C3 H3A 110.2
C4 C3 H3B 110.2
C2 C3 H3B 110.2
H3A C3 H3B 108.5
N2 C4 C3 101.2(2)
N2 C4 H4A 111.5
C3 C4 H4A 111.5
N2 C4 H4B 111.5
C3 C4 H4B 111.5
H4A C4 H4B 109.3
N2 C5 C6 132.5(2)
N2 C5 N3 105.8(2)
C6 C5 N3 121.7(2)
C5 C6 C7 117.7(2)
C5 C6 H6 121.1
C7 C6 H6 121.1
C6 C7 C10 121.6(2)
C6 C7 C8 120.4(2)
C10 C7 C8 117.9(2)
C9 C8 C13 120.7(2)
C9 C8 C7 120.2(2)
C13 C8 C7 119.1(2)
N3 C9 C8 117.1(2)
N3 C9 C14 118.7(2)
C8 C9 C14 124.1(2)
C11 C10 C7 120.9(3)
C11 C10 H10 119.6
C7 C10 H10 119.6
C10 C11 C12 121.4(3)
C10 C11 H11 119.3
C12 C11 H11 119.3
C13 C12 C11 120.0(3)
C13 C12 H12 120.0
C11 C12 H12 120.0
C12 C13 C8 120.7(3)
C12 C13 H13 119.7
C8 C13 H13 119.7
C15 C14 C19 121.0(2)
C15 C14 C9 119.8(2)
C19 C14 C9 119.1(2)
C14 C15 C16 118.8(2)
C14 C15 C20 120.3(2)
C16 C15 C20 120.9(2)
C17 C16 C15 121.4(3)
C17 C16 H16 119.3
C15 C16 H16 119.3
C16 C17 C18 118.9(2)
C16 C17 C21 120.9(3)
C18 C17 C21 120.2(3)
C19 C18 C17 121.6(3)
C19 C18 H18 119.2
C17 C18 H18 119.2
C18 C19 C14 118.3(2)
C18 C19 C22 120.2(2)
C14 C19 C22 121.5(2)
C15 C20 H20A 109.5
C15 C20 H20B 109.5
H20A C20 H20B 109.5
C15 C20 H20C 109.5
H20A C20 H20C 109.5
H20B C20 H20C 109.5
C17 C21 H21A 109.5
C17 C21 H21B 109.5
H21A C21 H21B 109.5
C17 C21 H21C 109.5
H21A C21 H21C 109.5
H21B C21 H21C 109.5
C19 C22 H22A 109.5
C19 C22 H22B 109.5
H22A C22 H22B 109.5
C19 C22 H22C 109.5
H22A C22 H22C 109.5
H22B C22 H22C 109.5
N4 C23 N6 102.4(2)
N4 C23 Ag1 125.02(18)
N6 C23 Ag1 130.10(18)
N4 C24 C25 100.7(2)
N4 C24 H24A 111.6
C25 C24 H24A 111.6
N4 C24 H24B 111.6
C25 C24 H24B 111.6
H24A C24 H24B 109.4
C26 C25 C24 104.9(2)
C26 C25 H25A 110.8
C24 C25 H25A 110.8
C26 C25 H25B 110.8
C24 C25 H25B 110.8
H25A C25 H25B 108.8
N5 C26 C25 101.6(2)
N5 C26 H26A 111.5
C25 C26 H26A 111.5
N5 C26 H26B 111.5
C25 C26 H26B 111.5
H26A C26 H26B 109.3
N5 C27 C28 132.5(2)
N5 C27 N6 105.3(2)
C28 C27 N6 122.1(2)
C27 C28 C29 117.1(2)
C27 C28 H28 121.5
C29 C28 H28 121.5
C28 C29 C32 121.2(2)
C28 C29 C30 120.8(2)
C32 C29 C30 118.0(2)
C31 C30 C35 121.4(2)
C31 C30 C29 119.6(2)
C35 C30 C29 118.9(2)
N6 C31 C30 117.9(2)
N6 C31 C36 117.6(2)
C30 C31 C36 124.4(2)
C33 C32 C29 120.7(3)
C33 C32 H32 119.6
C29 C32 H32 119.6
C32 C33 C34 121.1(3)
C32 C33 H33 119.5
C34 C33 H33 119.5
C35 C34 C33 120.3(3)
C35 C34 H34 119.9
C33 C34 H34 119.9
C34 C35 C30 120.8(3)
C34 C35 H35 119.6
C30 C35 H35 119.6
C41 C36 C37 122.0(2)
C41 C36 C31 119.9(2)
C37 C36 C31 118.1(2)
C38 C37 C36 117.9(3)
C38 C37 C42 119.8(2)
C36 C37 C42 122.2(2)
C37 C38 C39 121.4(3)
C37 C38 H38 119.3
C39 C38 H38 119.3
C40 C39 C38 118.8(3)
C40 C39 C43 120.7(3)
C38 C39 C43 120.5(3)
C39 C40 C41 122.0(3)
C39 C40 H40 119.0
C41 C40 H40 119.0
C36 C41 C40 117.9(2)
C36 C41 C44 122.2(2)
C40 C41 C44 119.9(3)
C37 C42 H42A 109.5
C37 C42 H42B 109.5
H42A C42 H42B 109.5
C37 C42 H42C 109.5
H42A C42 H42C 109.5
H42B C42 H42C 109.5
C39 C43 H43A 109.5
C39 C43 H43B 109.5
H43A C43 H43B 109.5
C39 C43 H43C 109.5
H43A C43 H43C 109.5
H43B C43 H43C 109.5
C41 C44 H44A 109.5
C41 C44 H44B 109.5
H44A C44 H44B 109.5
C41 C44 H44C 109.5
H44A C44 H44C 109.5
H44B C44 H44C 109.5
O2 S1 O1 114.61(16)
O2 S1 O3 115.00(16)
O1 S1 O3 114.65(14)
O2 S1 C45 104.49(18)
O1 S1 C45 102.37(16)
O3 S1 C45 103.51(15)
F1 C45 F2 106.9(3)
F1 C45 F3 107.7(3)
F2 C45 F3 107.1(3)
F1 C45 S1 112.5(3)
F2 C45 S1 111.6(2)
F3 C45 S1 110.8(3)
O5 S2 O6 116.23(17)
O5 S2 O4 114.92(16)
O6 S2 O4 113.89(16)
O5 S2 C46 103.42(16)
O6 S2 C46 103.46(16)
O4 S2 C46 102.44(15)
F5 C46 F4 108.0(3)
F5 C46 F6 108.0(3)
F4 C46 F6 106.2(3)
F5 C46 S2 112.1(2)
F4 C46 S2 110.9(2)
F6 C46 S2 111.4(2)
O8 S3 O9 113.93(18)
O8 S3 O7 114.90(19)
O9 S3 O7 115.5(2)
O8 S3 C47 104.51(16)
O9 S3 C47 103.0(2)
O7 S3 C47 102.83(17)
F7 C47 F9 107.7(3)
F7 C47 F8 106.4(3)
F9 C47 F8 106.8(3)
F7 C47 S3 111.2(3)
F9 C47 S3 112.1(3)
F8 C47 S3 112.2(3)

loop_
_geom_bond_atom_site_label_1
_geom_bond_atom_site_label_2
_geom_bond_distance
Ag1 C1 2.085(2)
Ag1 C23 2.096(2)
N1 C1 1.319(3)
N1 N2 1.359(3)
N1 C2 1.472(4)
N2 C5 1.322(3)
N2 C4 1.459(3)
N3 C9 1.368(3)
N3 C5 1.393(3)
N3 C1 1.413(3)
N4 C23 1.302(3)
N4 N5 1.366(3)
N4 C24 1.475(3)
N5 C27 1.341(3)
N5 C26 1.465(3)
N6 C31 1.364(3)
N6 C27 1.395(3)
N6 C23 1.409(3)
C2 C3 1.528(4)
C2 H2A 0.9900
C2 H2B 0.9900
C3 C4 1.526(4)
C3 H3A 0.9900
C3 H3B 0.9900
C4 H4A 0.9900
C4 H4B 0.9900
C5 C6 1.381(3)
C6 C7 1.383(4)
C6 H6 0.9500
C7 C10 1.428(3)
C7 C8 1.450(3)
C8 C9 1.403(3)
C8 C13 1.427(4)
C9 C14 1.486(3)
C10 C11 1.354(4)
C10 H10 0.9500
C11 C12 1.428(4)
C11 H11 0.9500
C12 C13 1.363(4)
C12 H12 0.9500
C13 H13 0.9500
C14 C15 1.394(4)
C14 C19 1.414(3)
C15 C16 1.395(3)
C15 C20 1.512(4)
C16 C17 1.390(4)
C16 H16 0.9500
C17 C18 1.395(4)
C17 C21 1.510(4)
C18 C19 1.391(4)
C18 H18 0.9500
C19 C22 1.503(4)
C20 H20A 0.9800
C20 H20B 0.9800
C20 H20C 0.9800
C21 H21A 0.9800
C21 H21B 0.9800
C21 H21C 0.9800
C22 H22A 0.9800
C22 H22B 0.9800
C22 H22C 0.9800
C24 C25 1.536(4)
C24 H24A 0.9900
C24 H24B 0.9900
C25 C26 1.533(4)
C25 H25A 0.9900
C25 H25B 0.9900
C26 H26A 0.9900
C26 H26B 0.9900
C27 C28 1.380(3)
C28 C29 1.388(4)
C28 H28 0.9500
C29 C32 1.430(3)
C29 C30 1.451(4)
C30 C31 1.396(3)
C30 C35 1.426(4)
C31 C36 1.493(3)
C32 C33 1.358(4)
C32 H32 0.9500
C33 C34 1.427(4)
C33 H33 0.9500
C34 C35 1.358(4)
C34 H34 0.9500
C35 H35 0.9500
C36 C41 1.393(4)
C36 C37 1.410(4)
C37 C38 1.394(4)
C37 C42 1.509(4)
C38 C39 1.403(4)
C38 H38 0.9500
C39 C40 1.384(4)
C39 C43 1.511(4)
C40 C41 1.400(4)
C40 H40 0.9500
C41 C44 1.515(4)
C42 H42A 0.9800
C42 H42B 0.9800
C42 H42C 0.9800
C43 H43A 0.9800
C43 H43B 0.9800
C43 H43C 0.9800
C44 H44A 0.9800
C44 H44B 0.9800
C44 H44C 0.9800
S1 O2 1.433(3)
S1 O1 1.438(2)
S1 O3 1.439(2)
S1 C45 1.818(4)
F1 C45 1.319(4)
F2 C45 1.333(5)
F3 C45 1.334(4)
S2 O5 1.437(3)
S2 O6 1.441(3)
S2 O4 1.451(2)
S2 C46 1.822(3)
F4 C46 1.333(4)
F5 C46 1.319(4)
F6 C46 1.333(4)
S3 O8 1.429(3)
S3 O9 1.433(3)
S3 O7 1.436(3)
S3 C47 1.822(4)
F7 C47 1.323(5)
F8 C47 1.329(4)
F9 C47 1.327(5)

loop_
_geom_torsion_atom_site_label_1
_geom_torsion_atom_site_label_2
_geom_torsion_atom_site_label_3
_geom_torsion_atom_site_label_4
_geom_torsion
C1 N1 N2 C5 -1.1(3)
C2 N1 N2 C5 174.0(2)
C1 N1 N2 C4 -172.6(2)
C2 N1 N2 C4 2.5(3)
C23 N4 N5 C27 -1.7(3)
C24 N4 N5 C27 174.5(2)
C23 N4 N5 C26 -165.7(2)
C24 N4 N5 C26 10.5(3)
N2 N1 C1 N3 -0.1(3)
C2 N1 C1 N3 -173.7(3)
N2 N1 C1 Ag1 163.37(19)
C2 N1 C1 Ag1 -10.2(5)
C9 N3 C1 N1 -177.5(2)
C5 N3 C1 N1 1.2(3)
C9 N3 C1 Ag1 19.7(4)
C5 N3 C1 Ag1 -161.6(2)
C23 Ag1 C1 N1 -57.0(4)
C23 Ag1 C1 N3 101.9(3)
C1 N1 C2 C3 -174.8(3)
N2 N1 C2 C3 11.5(3)
N1 C2 C3 C4 -20.6(3)
C5 N2 C4 C3 176.9(3)
N1 N2 C4 C3 -15.2(3)
C2 C3 C4 N2 21.8(3)
N1 N2 C5 C6 -178.3(3)
C4 N2 C5 C6 -10.0(6)
N1 N2 C5 N3 1.8(3)
C4 N2 C5 N3 170.1(3)
C9 N3 C5 N2 176.9(2)
C1 N3 C5 N2 -1.9(3)
C9 N3 C5 C6 -3.1(4)
C1 N3 C5 C6 178.2(2)
N2 C5 C6 C7 -177.0(3)
N3 C5 C6 C7 2.9(4)
C5 C6 C7 C10 178.2(3)
C5 C6 C7 C8 0.2(4)
C6 C7 C8 C9 -3.2(4)
C10 C7 C8 C9 178.6(2)
C6 C7 C8 C13 177.0(2)
C10 C7 C8 C13 -1.1(4)
C5 N3 C9 C8 -0.1(4)
C1 N3 C9 C8 178.5(2)
C5 N3 C9 C14 -178.1(2)
C1 N3 C9 C14 0.5(4)
C13 C8 C9 N3 -177.2(2)
C7 C8 C9 N3 3.1(4)
C13 C8 C9 C14 0.7(4)
C7 C8 C9 C14 -179.0(2)
C6 C7 C10 C11 -175.8(3)
C8 C7 C10 C11 2.4(4)
C7 C10 C11 C12 -1.6(4)
C10 C11 C12 C13 -0.4(4)
C11 C12 C13 C8 1.7(4)
C9 C8 C13 C12 179.4(3)
C7 C8 C13 C12 -0.9(4)
N3 C9 C14 C15 80.0(3)
C8 C9 C14 C15 -97.8(3)
N3 C9 C14 C19 -102.7(3)
C8 C9 C14 C19 79.5(3)
C19 C14 C15 C16 -1.1(4)
C9 C14 C15 C16 176.1(2)
C19 C14 C15 C20 -179.6(3)
C9 C14 C15 C20 -2.4(4)
C14 C15 C16 C17 -0.2(4)
C20 C15 C16 C17 178.3(3)
C15 C16 C17 C18 1.9(5)
C15 C16 C17 C21 -178.2(3)
C16 C17 C18 C19 -2.3(5)
C21 C17 C18 C19 177.7(3)
C17 C18 C19 C14 1.0(4)
C17 C18 C19 C22 -178.2(3)
C15 C14 C19 C18 0.7(4)
C9 C14 C19 C18 -176.5(2)
C15 C14 C19 C22 179.9(3)
C9 C14 C19 C22 2.7(4)
N5 N4 C23 N6 -0.8(3)
C24 N4 C23 N6 -175.6(3)
N5 N4 C23 Ag1 163.00(17)
C24 N4 C23 Ag1 -11.8(4)
C31 N6 C23 N4 179.5(2)
C27 N6 C23 N4 2.9(3)
C31 N6 C23 Ag1 16.9(4)
C27 N6 C23 Ag1 -159.68(19)
C1 Ag1 C23 N4 -46.8(4)
C1 Ag1 C23 N6 112.3(3)
C23 N4 C24 C25 148.3(3)
N5 N4 C24 C25 -26.7(3)
N4 C24 C25 C26 32.4(3)
C27 N5 C26 C25 -146.2(3)
N4 N5 C26 C25 10.9(3)
C24 C25 C26 N5 -26.8(3)
N4 N5 C27 C28 -173.2(3)
C26 N5 C27 C28 -15.4(5)
N4 N5 C27 N6 3.3(3)
C26 N5 C27 N6 161.2(3)
C31 N6 C27 N5 179.3(2)
C23 N6 C27 N5 -4.0(3)
C31 N6 C27 C28 -3.7(4)
C23 N6 C27 C28 173.0(2)
N5 C27 C28 C29 178.4(3)
N6 C27 C28 C29 2.3(4)
C27 C28 C29 C32 -177.3(2)
C27 C28 C29 C30 2.4(4)
C28 C29 C30 C31 -6.0(4)
C32 C29 C30 C31 173.8(2)
C28 C29 C30 C35 174.9(2)
C32 C29 C30 C35 -5.4(4)
C27 N6 C31 C30 0.0(4)
C23 N6 C31 C30 -176.2(2)
C27 N6 C31 C36 177.6(2)
C23 N6 C31 C36 1.4(4)
C35 C30 C31 N6 -176.3(2)
C29 C30 C31 N6 4.6(4)
C35 C30 C31 C36 6.3(4)
C29 C30 C31 C36 -172.8(2)
C28 C29 C32 C33 -176.8(3)
C30 C29 C32 C33 3.4(4)
C29 C32 C33 C34 1.0(4)
C32 C33 C34 C35 -3.5(4)
C33 C34 C35 C30 1.4(4)
C31 C30 C35 C34 -176.1(3)
C29 C30 C35 C34 3.0(4)
N6 C31 C36 C41 74.0(3)
C30 C31 C36 C41 -108.6(3)
N6 C31 C36 C37 -104.8(3)
C30 C31 C36 C37 72.6(3)
C41 C36 C37 C38 1.3(4)
C31 C36 C37 C38 -179.9(2)
C41 C36 C37 C42 -177.3(3)
C31 C36 C37 C42 1.5(4)
C36 C37 C38 C39 0.9(4)
C42 C37 C38 C39 179.5(3)
C37 C38 C39 C40 -1.8(4)
C37 C38 C39 C43 178.6(3)
C38 C39 C40 C41 0.5(4)
C43 C39 C40 C41 -179.8(3)
C37 C36 C41 C40 -2.5(4)
C31 C36 C41 C40 178.8(2)
C37 C36 C41 C44 176.7(2)
C31 C36 C41 C44 -2.0(4)
C39 C40 C41 C36 1.6(4)
C39 C40 C41 C44 -177.6(3)
O2 S1 C45 F1 55.9(3)
O1 S1 C45 F1 175.7(3)
O3 S1 C45 F1 -64.8(3)
O2 S1 C45 F2 176.1(3)
O1 S1 C45 F2 -64.1(3)
O3 S1 C45 F2 55.4(3)
O2 S1 C45 F3 -64.6(3)
O1 S1 C45 F3 55.2(3)
O3 S1 C45 F3 174.6(3)
O5 S2 C46 F5 57.0(3)
O6 S2 C46 F5 178.6(2)
O4 S2 C46 F5 -62.8(3)
O5 S2 C46 F4 177.7(2)
O6 S2 C46 F4 -60.6(3)
O4 S2 C46 F4 58.0(2)
O5 S2 C46 F6 -64.2(3)
O6 S2 C46 F6 57.5(3)
O4 S2 C46 F6 176.1(2)
O8 S3 C47 F7 -55.3(3)
O9 S3 C47 F7 -174.6(3)
O7 S3 C47 F7 65.0(3)
O8 S3 C47 F9 -176.0(3)
O9 S3 C47 F9 64.7(3)
O7 S3 C47 F9 -55.7(3)
O8 S3 C47 F8 63.8(3)
O9 S3 C47 F8 -55.5(3)
O7 S3 C47 F8 -175.9(3)

loop_
_platon_squeeze_void_nr
_platon_squeeze_void_average_x
_platon_squeeze_void_average_y
_platon_squeeze_void_average_z
_platon_squeeze_void_volume
_platon_squeeze_void_count_electrons
_platon_squeeze_void_content
1 0.027 0.250 0.694 8 0 ' '
2 0.972 0.750 0.305 8 0 ' '
